data_4313848
loop_
_publ_author_name
'Xunhua Mo'
'Shiou-Jyh Hwu'

_publ_section_title
;
 Salt-Inclusion Synthesis of Ba2MnSi2O7Cl. A Fresnoite-Type Polar
 Framework Containing the Acentric [Si2O7]6- Polyanion in the Anti-ReO3
 Type [(Ba2Mn)Cl]6+ Cage
;
_journal_name_full 'Inorganic Chemistry'
_journal_page_first 3978
_journal_page_last 3980
_journal_paper_doi 10.1021/ic0342245
_journal_volume 42
_journal_year 2003
_chemical_formula_sum 'Ba2 Cl Mn O7 Si2'
_chemical_formula_weight 533.25
_chemical_name_systematic
; 
 ? 
;
_space_group_IT_number 100
_symmetry_cell_setting tetragonal
_symmetry_space_group_name_Hall 'P 4 -2ab'
_symmetry_space_group_name_H-M 'P 4 b m'
_atom_sites_solution_hydrogens geom
_atom_sites_solution_primary direct
_atom_sites_solution_secondary difmap
_audit_creation_method SHELXL-97
_cell_angle_alpha 90.00
_cell_angle_beta 90.00
_cell_angle_gamma 90.00
_cell_formula_units_Z 2
_cell_length_a 8.4939(12)
_cell_length_b 8.4939(12)
_cell_length_c 5.4029(11)
_cell_measurement_temperature 300(2)
_cell_volume 389.80(11)
_computing_structure_refinement 'SHELXL-97 (Sheldrick, 1997)'
_computing_structure_solution 'SHELXS-97 (Sheldrick, 1990)'
_diffrn_ambient_temperature 300(2)
_diffrn_measured_fraction_theta_full 0.956
_diffrn_measured_fraction_theta_max 0.956
_diffrn_radiation_monochromator graphite
_diffrn_radiation_source 'fine-focus sealed tube'
_diffrn_radiation_type MoK\a
_diffrn_radiation_wavelength 0.71073
_diffrn_reflns_av_R_equivalents 0.0303
_diffrn_reflns_av_sigmaI/netI 0.0202
_diffrn_reflns_limit_h_max 11
_diffrn_reflns_limit_h_min -11
_diffrn_reflns_limit_k_max 10
_diffrn_reflns_limit_k_min -10
_diffrn_reflns_limit_l_max 7
_diffrn_reflns_limit_l_min -7
_diffrn_reflns_number 3974
_diffrn_reflns_theta_full 30.11
_diffrn_reflns_theta_max 30.11
_diffrn_reflns_theta_min 3.39
_exptl_absorpt_coefficient_mu 12.235
_exptl_crystal_colour red
_exptl_crystal_density_diffrn 4.543
_exptl_crystal_density_method 'not measured'
_exptl_crystal_description column
_exptl_crystal_F_000 476
_exptl_crystal_size_max 0.12
_exptl_crystal_size_mid 0.03
_exptl_crystal_size_min 0.03
_refine_diff_density_max 0.727
_refine_diff_density_min -0.951
_refine_diff_density_rms 0.179
_refine_ls_abs_structure_details 'Flack H D (1983), Acta Cryst. A39, 876-881'
_refine_ls_abs_structure_Flack 0.01(3)
_refine_ls_extinction_coef 0.0090(9)
_refine_ls_extinction_expression Fc^*^=kFc[1+0.001xFc^2^\l^3^/sin(2\q)]^-1/4^
_refine_ls_extinction_method SHELXL
_refine_ls_goodness_of_fit_ref 1.050
_refine_ls_hydrogen_treatment mixed
_refine_ls_matrix_type full
_refine_ls_number_parameters 39
_refine_ls_number_reflns 565
_refine_ls_number_restraints 1
_refine_ls_restrained_S_all 1.049
_refine_ls_R_factor_all 0.0182
_refine_ls_R_factor_gt 0.0164
_refine_ls_shift/su_max 0.001
_refine_ls_shift/su_mean 0.000
_refine_ls_structure_factor_coef Fsqd
_refine_ls_weighting_details 'calc w=1/[\s^2^(Fo^2^)+(0.0276P)^2^+0.0679P] where P=(Fo^2^+2Fc^2^)/3'
_refine_ls_weighting_scheme calc
_refine_ls_wR_factor_gt 0.0402
_refine_ls_wR_factor_ref 0.0406
_reflns_number_gt 535
_reflns_number_total 565
_reflns_threshold_expression >2sigma(I)
_cod_data_source_file ic0342245si20030506_040324.cif
_cod_data_source_block cd0832
_cod_depositor_comments
;
The following automatic conversions were performed:

'_symmetry_cell_setting' value 'Tetragonal' changed to 'tetragonal'
according to the built-in table from CIF Core dictionary named
'cif_core.dic' version 2.4.1 from 2010-06-29.

Automatic conversion script
Id: cif_fix_values 1646 2011-03-28 12:23:43Z adriana 
;
_cod_database_code 4313848

loop_
_symmetry_equiv_pos_as_xyz
'x, y, z'
'-x, -y, z'
'-y, x, z'
'y, -x, z'
'x+1/2, -y+1/2, z'
'-x+1/2, y+1/2, z'
'-y+1/2, -x+1/2, z'
'y+1/2, x+1/2, z'

loop_
_atom_site_label
_atom_site_type_symbol
_atom_site_fract_x
_atom_site_fract_y
_atom_site_fract_z
_atom_site_U_iso_or_equiv
_atom_site_adp_type
_atom_site_occupancy
_atom_site_symmetry_multiplicity
_atom_site_calc_flag
_atom_site_refinement_flags
_atom_site_disorder_assembly
_atom_site_disorder_group
Ba1 Ba -0.169713(18) -0.669713(18) -0.81646(13) 0.00967(12) Uani 1 2 d S . .
Mn1 Mn 0.0000 0.0000 -0.19944(19) 0.0075(2) Uani 1 4 d S . .
Si1 Si -0.12973(11) -0.37027(11) -0.2975(4) 0.0081(3) Uani 1 2 d S . .
Cl1 Cl 0.0000 0.0000 -0.6736(3) 0.0124(3) Uani 1 4 d S . .
O1 O -0.1289(3) -0.3711(3) -0.5929(7) 0.0112(7) Uani 1 2 d S . .
O2 O 0.0000 0.5000 -0.1871(10) 0.0136(9) Uani 1 4 d S . .
O3 O -0.2071(3) -0.9206(3) -0.1624(5) 0.0154(5) Uani 1 1 d . . .

loop_
_atom_site_aniso_label
_atom_site_aniso_U_11
_atom_site_aniso_U_22
_atom_site_aniso_U_33
_atom_site_aniso_U_23
_atom_site_aniso_U_13
_atom_site_aniso_U_12
Ba1 0.00928(13) 0.00928(13) 0.01044(16) 0.00015(11) 0.00015(11) -0.00108(7)
Mn1 0.0060(3) 0.0060(3) 0.0105(4) 0.000 0.000 0.000
Si1 0.0080(3) 0.0080(3) 0.0083(6) -0.0012(6) 0.0012(6) -0.0010(4)
Cl1 0.0128(5) 0.0128(5) 0.0115(7) 0.000 0.000 0.000
O1 0.0129(10) 0.0129(10) 0.0079(18) -0.0002(11) 0.0002(11) 0.0011(15)
O2 0.0144(14) 0.0144(14) 0.012(2) 0.000 0.000 0.0068(19)
O3 0.0114(11) 0.0204(14) 0.0144(13) -0.0019(10) -0.0001(12) 0.0050(10)

loop_
_atom_type_symbol
_atom_type_description
_atom_type_scat_dispersion_real
_atom_type_scat_dispersion_imag
_atom_type_scat_source
O O 0.0106 0.0060 'International Tables Vol C Tables 4.2.6.8 and 6.1.1.4'
Si Si 0.0817 0.0704 'International Tables Vol C Tables 4.2.6.8 and 6.1.1.4'
Cl Cl 0.1484 0.1585 'International Tables Vol C Tables 4.2.6.8 and 6.1.1.4'
Mn Mn 0.3368 0.7283 'International Tables Vol C Tables 4.2.6.8 and 6.1.1.4'
Ba Ba -0.3244 2.2819 'International Tables Vol C Tables 4.2.6.8 and 6.1.1.4'

loop_
_geom_angle_atom_site_label_1
_geom_angle_atom_site_label_2
_geom_angle_atom_site_label_3
_geom_angle
_geom_angle_site_symmetry_1
_geom_angle_site_symmetry_3
_geom_angle_publ_flag
O1 Ba1 O1 116.97(12) 4_545 . ?
O1 Ba1 O1 116.97(12) 4_545 2_545 ?
O1 Ba1 O1 66.33(14) . 2_545 ?
O1 Ba1 O3 75.50(9) 4_545 1_554 ?
O1 Ba1 O3 164.31(10) . 1_554 ?
O1 Ba1 O3 118.09(9) 2_545 1_554 ?
O1 Ba1 O3 75.50(9) 4_545 8_544 ?
O1 Ba1 O3 118.09(9) . 8_544 ?
O1 Ba1 O3 164.31(10) 2_545 8_544 ?
O3 Ba1 O3 53.43(11) 1_554 8_544 ?
O1 Ba1 O2 162.05(12) 4_545 1_544 ?
O1 Ba1 O2 77.60(9) . 1_544 ?
O1 Ba1 O2 77.60(9) 2_545 1_544 ?
O3 Ba1 O2 88.51(10) 1_554 1_544 ?
O3 Ba1 O2 88.51(10) 8_544 1_544 ?
O1 Ba1 O3 120.14(7) 4_545 6_454 ?
O1 Ba1 O3 71.20(10) . 6_454 ?
O1 Ba1 O3 119.36(8) 2_545 6_454 ?
O3 Ba1 O3 94.57(8) 1_554 6_454 ?
O3 Ba1 O3 53.98(10) 8_544 6_454 ?
O2 Ba1 O3 52.10(6) 1_544 6_454 ?
O1 Ba1 O3 120.14(7) 4_545 4_644 ?
O1 Ba1 O3 119.36(8) . 4_644 ?
O1 Ba1 O3 71.20(10) 2_545 4_644 ?
O3 Ba1 O3 53.98(10) 1_554 4_644 ?
O3 Ba1 O3 94.57(8) 8_544 4_644 ?
O2 Ba1 O3 52.10(6) 1_544 4_644 ?
O3 Ba1 O3 95.91(11) 6_454 4_644 ?
O1 Ba1 Cl1 68.165(14) 4_545 5_445 ?
O1 Ba1 Cl1 66.83(6) . 5_445 ?
O1 Ba1 Cl1 128.20(8) 2_545 5_445 ?
O3 Ba1 Cl1 113.03(6) 1_554 5_445 ?
O3 Ba1 Cl1 63.88(7) 8_544 5_445 ?
O2 Ba1 Cl1 112.24(2) 1_544 5_445 ?
O3 Ba1 Cl1 62.32(6) 6_454 5_445 ?
O3 Ba1 Cl1 155.36(6) 4_644 5_445 ?
O1 Ba1 Cl1 68.165(14) 4_545 1_545 ?
O1 Ba1 Cl1 128.20(8) . 1_545 ?
O1 Ba1 Cl1 66.83(6) 2_545 1_545 ?
O3 Ba1 Cl1 63.88(7) 1_554 1_545 ?
O3 Ba1 Cl1 113.03(6) 8_544 1_545 ?
O2 Ba1 Cl1 112.24(2) 1_544 1_545 ?
O3 Ba1 Cl1 155.36(6) 6_454 1_545 ?
O3 Ba1 Cl1 62.32(6) 4_644 1_545 ?
Cl1 Ba1 Cl1 135.28(4) 5_445 1_545 ?
O1 Ba1 Si1 73.71(8) 4_545 4_544 ?
O1 Ba1 Si1 143.37(8) . 4_544 ?
O1 Ba1 Si1 143.37(8) 2_545 4_544 ?
O3 Ba1 Si1 26.71(6) 1_554 4_544 ?
O3 Ba1 Si1 26.71(6) 8_544 4_544 ?
O2 Ba1 Si1 88.34(9) 1_544 4_544 ?
O3 Ba1 Si1 73.47(6) 6_454 4_544 ?
O3 Ba1 Si1 73.47(6) 4_644 4_544 ?
Cl1 Ba1 Si1 88.42(3) 5_445 4_544 ?
Cl1 Ba1 Si1 88.42(3) 1_545 4_544 ?
O1 Ba1 Si1 144.82(6) 4_545 1_554 ?
O1 Ba1 Si1 70.63(7) . 1_554 ?
O1 Ba1 Si1 97.77(5) 2_545 1_554 ?
O3 Ba1 Si1 93.70(7) 1_554 1_554 ?
O3 Ba1 Si1 71.39(6) 8_544 1_554 ?
O2 Ba1 Si1 26.25(3) 1_544 1_554 ?
O3 Ba1 Si1 25.99(5) 6_454 1_554 ?
O3 Ba1 Si1 74.62(6) 4_644 1_554 ?
Cl1 Ba1 Si1 86.58(3) 5_445 1_554 ?
Cl1 Ba1 Si1 136.85(4) 1_545 1_554 ?
Si1 Ba1 Si1 81.81(4) 4_544 1_554 ?
O3 Mn1 O3 89.36(2) 4_655 1_565 ?
O3 Mn1 O3 167.87(19) 4_655 3_455 ?
O3 Mn1 O3 89.36(2) 1_565 3_455 ?
O3 Mn1 O3 89.36(2) 4_655 2_545 ?
O3 Mn1 O3 167.87(19) 1_565 2_545 ?
O3 Mn1 O3 89.36(2) 3_455 2_545 ?
O3 Mn1 Cl1 96.07(10) 4_655 . ?
O3 Mn1 Cl1 96.07(10) 1_565 . ?
O3 Mn1 Cl1 96.07(10) 3_455 . ?
O3 Mn1 Cl1 96.07(10) 2_545 . ?
O3 Mn1 Cl1 83.93(10) 4_655 1_556 ?
O3 Mn1 Cl1 83.93(10) 1_565 1_556 ?
O3 Mn1 Cl1 83.93(10) 3_455 1_556 ?
O3 Mn1 Cl1 83.93(10) 2_545 1_556 ?
Cl1 Mn1 Cl1 180.0 . 1_556 ?
O3 Mn1 Ba1 47.36(9) 4_655 4_656 ?
O3 Mn1 Ba1 119.78(9) 1_565 4_656 ?
O3 Mn1 Ba1 124.16(10) 3_455 4_656 ?
O3 Mn1 Ba1 52.22(9) 2_545 4_656 ?
Cl1 Mn1 Ba1 123.266(17) . 4_656 ?
Cl1 Mn1 Ba1 56.734(17) 1_556 4_656 ?
O3 Mn1 Ba1 52.22(9) 4_655 1_566 ?
O3 Mn1 Ba1 47.36(9) 1_565 1_566 ?
O3 Mn1 Ba1 119.78(9) 3_455 1_566 ?
O3 Mn1 Ba1 124.16(10) 2_545 1_566 ?
Cl1 Mn1 Ba1 123.266(17) . 1_566 ?
Cl1 Mn1 Ba1 56.734(17) 1_556 1_566 ?
Ba1 Mn1 Ba1 72.489(16) 4_656 1_566 ?
O3 Mn1 Ba1 124.16(10) 4_655 3_456 ?
O3 Mn1 Ba1 52.22(9) 1_565 3_456 ?
O3 Mn1 Ba1 47.36(9) 3_455 3_456 ?
O3 Mn1 Ba1 119.78(9) 2_545 3_456 ?
Cl1 Mn1 Ba1 123.266(17) . 3_456 ?
Cl1 Mn1 Ba1 56.734(17) 1_556 3_456 ?
Ba1 Mn1 Ba1 113.47(3) 4_656 3_456 ?
Ba1 Mn1 Ba1 72.489(16) 1_566 3_456 ?
O3 Mn1 Ba1 119.78(9) 4_655 2_546 ?
O3 Mn1 Ba1 124.16(10) 1_565 2_546 ?
O3 Mn1 Ba1 52.22(9) 3_455 2_546 ?
O3 Mn1 Ba1 47.36(9) 2_545 2_546 ?
Cl1 Mn1 Ba1 123.266(17) . 2_546 ?
Cl1 Mn1 Ba1 56.734(17) 1_556 2_546 ?
Ba1 Mn1 Ba1 72.489(16) 4_656 2_546 ?
Ba1 Mn1 Ba1 113.47(3) 1_566 2_546 ?
Ba1 Mn1 Ba1 72.489(16) 3_456 2_546 ?
O1 Si1 O3 116.88(13) . 3_455 ?
O1 Si1 O3 116.88(13) . 6_455 ?
O3 Si1 O3 104.3(2) 3_455 6_455 ?
O1 Si1 O2 110.6(3) . 1_545 ?
O3 Si1 O2 103.23(16) 3_455 1_545 ?
O3 Si1 O2 103.23(16) 6_455 1_545 ?
O1 Si1 Ba1 137.52(16) . 3_456 ?
O3 Si1 Ba1 52.17(11) 3_455 3_456 ?
O3 Si1 Ba1 52.17(11) 6_455 3_456 ?
O2 Si1 Ba1 111.9(2) 1_545 3_456 ?
O1 Si1 Ba1 135.16(10) . 2_546 ?
O3 Si1 Ba1 54.35(11) 3_455 2_546 ?
O3 Si1 Ba1 107.39(13) 6_455 2_546 ?
O2 Si1 Ba1 49.24(13) 1_545 2_546 ?
Ba1 Si1 Ba1 76.60(4) 3_456 2_546 ?
O1 Si1 Ba1 135.16(10) . 1_556 ?
O3 Si1 Ba1 107.39(13) 3_455 1_556 ?
O3 Si1 Ba1 54.35(11) 6_455 1_556 ?
O2 Si1 Ba1 49.24(13) 1_545 1_556 ?
Ba1 Si1 Ba1 76.60(4) 3_456 1_556 ?
Ba1 Si1 Ba1 67.86(3) 2_546 1_556 ?
O1 Si1 Ba1 41.02(15) . 3_455 ?
O3 Si1 Ba1 93.97(11) 3_455 3_455 ?
O3 Si1 Ba1 93.97(11) 6_455 3_455 ?
O2 Si1 Ba1 151.6(2) 1_545 3_455 ?
Ba1 Si1 Ba1 96.50(3) 3_456 3_455 ?
Ba1 Si1 Ba1 144.865(16) 2_546 3_455 ?
Ba1 Si1 Ba1 144.865(16) 1_556 3_455 ?
O1 Si1 Ba1 42.25(9) . . ?
O3 Si1 Ba1 157.87(12) 3_455 . ?
O3 Si1 Ba1 94.54(11) 6_455 . ?
O2 Si1 Ba1 83.16(16) 1_545 . ?
Ba1 Si1 Ba1 145.059(18) 3_456 . ?
Ba1 Si1 Ba1 130.50(4) 2_546 . ?
Ba1 Si1 Ba1 92.90(2) 1_556 . ?
Ba1 Si1 Ba1 73.00(4) 3_455 . ?
O1 Si1 Ba1 42.25(9) . 2_545 ?
O3 Si1 Ba1 94.54(11) 3_455 2_545 ?
O3 Si1 Ba1 157.87(12) 6_455 2_545 ?
O2 Si1 Ba1 83.16(16) 1_545 2_545 ?
Ba1 Si1 Ba1 145.059(18) 3_456 2_545 ?
Ba1 Si1 Ba1 92.90(2) 2_546 2_545 ?
Ba1 Si1 Ba1 130.50(4) 1_556 2_545 ?
Ba1 Si1 Ba1 73.00(4) 3_455 2_545 ?
Ba1 Si1 Ba1 64.87(3) . 2_545 ?
Mn1 Cl1 Mn1 180.0 . 1_554 ?
Mn1 Cl1 Ba1 103.75(3) . 3_455 ?
Mn1 Cl1 Ba1 76.25(3) 1_554 3_455 ?
Mn1 Cl1 Ba1 103.75(3) . 4_655 ?
Mn1 Cl1 Ba1 76.25(3) 1_554 4_655 ?
Ba1 Cl1 Ba1 152.49(6) 3_455 4_655 ?
Mn1 Cl1 Ba1 103.75(3) . 1_565 ?
Mn1 Cl1 Ba1 76.25(3) 1_554 1_565 ?
Ba1 Cl1 Ba1 86.760(15) 3_455 1_565 ?
Ba1 Cl1 Ba1 86.760(15) 4_655 1_565 ?
Mn1 Cl1 Ba1 103.75(3) . 2_545 ?
Mn1 Cl1 Ba1 76.25(3) 1_554 2_545 ?
Ba1 Cl1 Ba1 86.760(15) 3_455 2_545 ?
Ba1 Cl1 Ba1 86.760(15) 4_655 2_545 ?
Ba1 Cl1 Ba1 152.49(6) 1_565 2_545 ?
Si1 O1 Ba1 116.2(2) . 3_455 ?
Si1 O1 Ba1 115.47(13) . . ?
Ba1 O1 Ba1 107.38(10) 3_455 . ?
Si1 O1 Ba1 115.47(13) . 2_545 ?
Ba1 O1 Ba1 107.38(10) 3_455 2_545 ?
Ba1 O1 Ba1 92.13(11) . 2_545 ?
Si1 O2 Si1 138.1(4) 1_565 2 ?
Si1 O2 Ba1 104.51(11) 1_565 2_556 ?
Si1 O2 Ba1 104.51(11) 2 2_556 ?
Si1 O2 Ba1 104.51(11) 1_565 1_566 ?
Si1 O2 Ba1 104.51(11) 2 1_566 ?
Ba1 O2 Ba1 91.03(16) 2_556 1_566 ?
Si1 O3 Mn1 147.01(19) 4_545 1_545 ?
Si1 O3 Ba1 101.12(14) 4_545 1_556 ?
Mn1 O3 Ba1 103.39(11) 1_545 1_556 ?
Si1 O3 Ba1 99.66(13) 4_545 3_446 ?
Mn1 O3 Ba1 97.95(12) 1_545 3_446 ?
Ba1 O3 Ba1 99.03(9) 1_556 3_446 ?

loop_
_geom_bond_atom_site_label_1
_geom_bond_atom_site_label_2
_geom_bond_distance
_geom_bond_site_symmetry_2
_geom_bond_publ_flag
Ba1 O1 2.704(4) 4_545 ?
Ba1 O1 2.831(3) . ?
Ba1 O1 2.831(3) 2_545 ?
Ba1 O3 2.853(3) 1_554 ?
Ba1 O3 2.853(3) 8_544 ?
Ba1 O2 2.858(4) 1_544 ?
Ba1 O3 3.010(3) 6_454 ?
Ba1 O3 3.010(3) 4_644 ?
Ba1 Cl1 3.2472(6) 5_445 ?
Ba1 Cl1 3.2472(6) 1_545 ?
Ba1 Si1 3.5438(19) 4_544 ?
Ba1 Si1 3.6523(16) 1_554 ?
Mn1 O3 1.895(3) 4_655 ?
Mn1 O3 1.895(3) 1_565 ?
Mn1 O3 1.895(3) 3_455 ?
Mn1 O3 1.895(3) 2_545 ?
Mn1 Cl1 2.5618(19) . ?
Mn1 Cl1 2.841(2) 1_556 ?
Mn1 Ba1 3.7723(8) 4_656 ?
Mn1 Ba1 3.7723(8) 1_566 ?
Mn1 Ba1 3.7723(8) 3_456 ?
Mn1 Ba1 3.7723(8) 2_546 ?
Si1 O1 1.596(4) . ?
Si1 O3 1.624(3) 3_455 ?
Si1 O3 1.624(3) 6_455 ?
Si1 O2 1.669(2) 1_545 ?
Si1 Ba1 3.5438(19) 3_456 ?
Si1 Ba1 3.6523(16) 2_546 ?
Si1 Ba1 3.6523(16) 1_556 ?
Si1 Ba1 3.6968(18) 3_455 ?
Si1 Ba1 3.8008(18) 2_545 ?
Cl1 Mn1 2.841(2) 1_554 ?
Cl1 Ba1 3.2472(6) 3_455 ?
Cl1 Ba1 3.2472(6) 4_655 ?
Cl1 Ba1 3.2472(6) 1_565 ?
Cl1 Ba1 3.2472(6) 2_545 ?
O1 Ba1 2.704(4) 3_455 ?
O1 Ba1 2.831(3) 2_545 ?
O2 Si1 1.669(2) 1_565 ?
O2 Si1 1.669(2) 2 ?
O2 Ba1 2.858(4) 2_556 ?
O2 Ba1 2.858(4) 1_566 ?
O3 Si1 1.624(3) 4_545 ?
O3 Mn1 1.895(3) 1_545 ?
O3 Ba1 2.853(3) 1_556 ?
O3 Ba1 3.010(3) 3_446 ?
